data_8102779
loop_
_publ_author_name
'Xi-Zhu Chen'
'Qing-Song Ye'
'Ming-Jin Xie'
'Jia-Lin Chen'
'Zai-Fu Pan'
'Xiao-Hong Yang'
'Wei-Ping Liu'

_publ_section_title
;
 Crystal structure of
 diaqua(3-hydroxycyclobutane-1,1-dicarboxylato)zinc(II) dihydrate,
 Zn(H2O)2(C6H6O5) &#x00B7; 2H2O
;
_journal_issue 3
_journal_name_full 'Zeitschrift f\"ur Kristallographie - New Crystal Structures'
_journal_page_first 517
_journal_volume 225
_journal_year 2010
_chemical_formula_moiety 'C6 H10 O7 Zn, 2(H2 O)'
_chemical_formula_sum 'C6 H14 O9 Zn'
_chemical_formula_weight 295.54
_chemical_name_systematic
;
diaqua[3-hydroxycyclobutane-1,1-dicarboxylato]zinc(II) 
dihydrate, [Zn(C~6~H~6~O~5~)(H~2~O)~2~].(H~2~O)~2~
;
_space_group_IT_number 14
_symmetry_cell_setting monoclinic
_symmetry_space_group_name_Hall '-P 2ybc'
_symmetry_space_group_name_H-M 'P 1 21/c 1'
_atom_sites_solution_hydrogens geom
_atom_sites_solution_primary direct
_atom_sites_solution_secondary difmap
_audit_creation_method SHELXL-97
_cell_angle_alpha 90.00
_cell_angle_beta 107.548(3)
_cell_angle_gamma 90.00
_cell_formula_units_Z 4
_cell_length_a 7.4328(17)
_cell_length_b 14.317(3)
_cell_length_c 9.856(2)
_cell_measurement_reflns_used 840
_cell_measurement_temperature 298(2)
_cell_measurement_theta_max 20.74
_cell_measurement_theta_min 2.59
_cell_volume 1000.0(4)
_computing_cell_refinement 'Bruker apex II'
_computing_data_collection 'Bruker apex II'
_computing_data_reduction 'Bruker SMART'
_computing_molecular_graphics 'Bruker SHELXTL'
_computing_publication_material 'Bruker SHELXTL'
_computing_structure_refinement 'SHELXL-97 (Sheldrick, 1997)'
_computing_structure_solution 'SHELXS-97 (Sheldrick, 1990)'
_diffrn_ambient_temperature 298(2)
_diffrn_measured_fraction_theta_full 0.997
_diffrn_measured_fraction_theta_max 0.997
_diffrn_measurement_device_type 'CCD area detector'
_diffrn_measurement_method 'phi and omega scans'
_diffrn_radiation_monochromator graphite
_diffrn_radiation_source 'fine-focus sealed tube'
_diffrn_radiation_type MoK\a
_diffrn_radiation_wavelength 0.71073
_diffrn_reflns_av_R_equivalents 0.0776
_diffrn_reflns_av_sigmaI/netI 0.0934
_diffrn_reflns_limit_h_max 9
_diffrn_reflns_limit_h_min -9
_diffrn_reflns_limit_k_max 14
_diffrn_reflns_limit_k_min -18
_diffrn_reflns_limit_l_max 12
_diffrn_reflns_limit_l_min -11
_diffrn_reflns_number 6395
_diffrn_reflns_theta_full 26.98
_diffrn_reflns_theta_max 26.98
_diffrn_reflns_theta_min 2.59
_exptl_absorpt_coefficient_mu 2.492
_exptl_absorpt_correction_T_max 0.8068
_exptl_absorpt_correction_T_min 0.5861
_exptl_absorpt_correction_type multi-scan
_exptl_absorpt_process_details sadabs
_exptl_crystal_colour colourless
_exptl_crystal_density_diffrn 1.963
_exptl_crystal_density_method 'not measured'
_exptl_crystal_description block
_exptl_crystal_F_000 608
_exptl_crystal_size_max 0.24
_exptl_crystal_size_mid 0.18
_exptl_crystal_size_min 0.09
_refine_diff_density_max 0.676
_refine_diff_density_min -0.662
_refine_diff_density_rms 0.127
_refine_ls_extinction_method none
_refine_ls_goodness_of_fit_ref 0.963
_refine_ls_hydrogen_treatment constr
_refine_ls_matrix_type full
_refine_ls_number_parameters 145
_refine_ls_number_reflns 2185
_refine_ls_number_restraints 0
_refine_ls_restrained_S_all 0.963
_refine_ls_R_factor_all 0.0870
_refine_ls_R_factor_gt 0.0514
_refine_ls_shift/su_max 0.001
_refine_ls_shift/su_mean 0.000
_refine_ls_structure_factor_coef Fsqd
_refine_ls_weighting_details 'calc w=1/[\s^2^(Fo^2^)+(0.0517P)^2^+0.0000P] where P=(Fo^2^+2Fc^2^)/3'
_refine_ls_weighting_scheme calc
_refine_ls_wR_factor_gt 0.1077
_refine_ls_wR_factor_ref 0.1189
_reflns_number_gt 1457
_reflns_number_total 2185
_reflns_threshold_expression >2sigma(I)
_cod_data_source_file 1267-3078.cff
_cod_data_source_block 100323d
_cod_depositor_comments
;
The following automatic conversions were performed:
'_symmetry_cell_setting' value 'Monoclinic' changed to 'monoclinic'
according to '/home/saulius/struct/CIF-dictionaries/cif_core.dic'
dictionary named 'cif_core.dic' version 2.4.1 from
2010-06-29.

'_exptl_absorpt_correction_type' value 'Multi-scan' changed
to 'multi-scan' according to
'/home/saulius/struct/CIF-dictionaries/cif_core.dic' dictionary named
'cif_core.dic' version 2.4.1 from 2010-06-29.

Automatic conversion script
Id: cif_fix_enum 1555 2011-01-17 13:19:09Z saulius 
;
_cod_original_sg_symbol_H-M P2(1)/c
_cod_database_code 8102779

loop_
_symmetry_equiv_pos_as_xyz
'x, y, z'
'-x, y+1/2, -z+1/2'
'-x, -y, -z'
'x, -y-1/2, z-1/2'

loop_
_atom_site_label
_atom_site_type_symbol
_atom_site_fract_x
_atom_site_fract_y
_atom_site_fract_z
_atom_site_U_iso_or_equiv
_atom_site_adp_type
_atom_site_occupancy
_atom_site_symmetry_multiplicity
_atom_site_calc_flag
_atom_site_refinement_flags
_atom_site_disorder_assembly
_atom_site_disorder_group
Zn1 Zn -0.09942(7) 0.18279(4) 0.70878(5) 0.02117(19) Uani 1 1 d . . .
O1 O 0.0931(4) 0.0731(2) 0.7845(3) 0.0243(7) Uani 1 1 d . . .
O1W O 0.3329(5) 0.0430(3) 0.6072(4) 0.0429(10) Uani 1 1 d . . .
H1WA H 0.2641 0.0514 0.6612 0.052 Uiso 1 1 d R . .
H1WB H 0.2903 0.0777 0.5345 0.052 Uiso 1 1 d R . .
C1 C 0.0942(6) 0.2018(3) 1.0305(5) 0.0188(10) Uani 1 1 d . . .
O2 O 0.2090(5) -0.0264(2) 0.9638(3) 0.0307(9) Uani 1 1 d . . .
O2W O 0.9021(5) 0.9166(2) 0.6433(4) 0.0454(10) Uani 1 1 d . . .
H2WA H 0.9600 0.9607 0.6965 0.055 Uiso 1 1 d R . .
H2WB H 0.9312 0.8724 0.7039 0.055 Uiso 1 1 d R . .
C2 C 0.1778(6) 0.0546(3) 0.9166(5) 0.0200(10) Uani 1 1 d . . .
O3 O -0.0289(4) 0.2264(2) 0.9180(3) 0.0233(8) Uani 1 1 d . . .
C3 C 0.2532(6) 0.1375(3) 1.0160(5) 0.0181(10) Uani 1 1 d . . .
C4 C 0.4107(6) 0.1158(3) 1.1567(5) 0.0201(10) Uani 1 1 d . . .
H4A H 0.3700 0.1209 1.2412 0.024 Uiso 1 1 calc R . .
H4B H 0.4755 0.0572 1.1554 0.024 Uiso 1 1 calc R . .
O4 O 0.0967(4) 0.2285(2) 1.1525(3) 0.0220(7) Uani 1 1 d . . .
O5 O -0.3077(5) 0.1024(2) 0.7600(4) 0.0338(9) Uani 1 1 d . . .
H1 H -0.4242 0.0924 0.7191 0.041 Uiso 1 1 d R . .
H2 H -0.2635 0.0531 0.8067 0.041 Uiso 1 1 d R . .
C5 C 0.5166(6) 0.2009(3) 1.1291(5) 0.0250(11) Uani 1 1 d . . .
H5 H 0.4807 0.2558 1.1743 0.030 Uiso 1 1 calc R . .
O6 O -0.2248(5) 0.1401(2) 0.5042(4) 0.0377(9) Uani 1 1 d . . .
H3 H -0.2584 0.0873 0.4654 0.045 Uiso 1 1 d R . .
H4 H -0.1656 0.1581 0.4474 0.045 Uiso 1 1 d R . .
C6 C 0.4031(6) 0.1986(3) 0.9721(5) 0.0218(11) Uani 1 1 d . . .
H6A H 0.4654 0.1663 0.9123 0.026 Uiso 1 1 calc R . .
H6B H 0.3564 0.2592 0.9328 0.026 Uiso 1 1 calc R . .
O7 O 0.7201(4) 0.1947(2) 1.1676(3) 0.0245(8) Uani 1 1 d . . .
H7 H 0.7332 0.1445 1.1256 0.029 Uiso 1 1 d R . .

loop_
_atom_site_aniso_label
_atom_site_aniso_U_11
_atom_site_aniso_U_22
_atom_site_aniso_U_33
_atom_site_aniso_U_23
_atom_site_aniso_U_13
_atom_site_aniso_U_12
Zn1 0.0253(3) 0.0162(3) 0.0215(3) 0.0005(2) 0.0063(2) 0.0000(2)
O1 0.0291(18) 0.0214(18) 0.0196(17) -0.0015(14) 0.0029(14) 0.0033(15)
O1W 0.039(2) 0.046(3) 0.043(2) 0.0022(19) 0.0119(19) 0.0007(18)
C1 0.021(2) 0.012(3) 0.025(3) 0.0017(18) 0.009(2) -0.0063(18)
O2 0.049(2) 0.0122(18) 0.029(2) 0.0023(15) 0.0091(17) 0.0053(16)
O2W 0.065(3) 0.024(2) 0.039(2) -0.0006(18) 0.004(2) -0.007(2)
C2 0.022(2) 0.018(3) 0.022(3) -0.0002(19) 0.009(2) 0.0008(19)
O3 0.0295(18) 0.0200(18) 0.0186(17) -0.0037(14) 0.0043(15) 0.0069(14)
C3 0.020(2) 0.013(2) 0.022(2) 0.0008(19) 0.007(2) -0.0004(18)
C4 0.023(2) 0.015(2) 0.022(2) 0.0023(19) 0.007(2) 0.0019(19)
O4 0.0281(18) 0.0198(18) 0.0182(17) -0.0011(14) 0.0070(14) 0.0018(14)
O5 0.0268(18) 0.032(2) 0.040(2) 0.0129(17) 0.0065(16) -0.0050(16)
C5 0.018(2) 0.026(3) 0.028(3) -0.003(2) 0.003(2) 0.002(2)
O6 0.055(2) 0.036(2) 0.0252(19) -0.0044(17) 0.0171(18) -0.0163(19)
C6 0.024(2) 0.016(3) 0.028(3) 0.0026(19) 0.011(2) -0.0009(19)
O7 0.0182(16) 0.0202(19) 0.0334(19) -0.0033(15) 0.0050(14) -0.0013(13)

loop_
_atom_type_symbol
_atom_type_description
_atom_type_scat_dispersion_real
_atom_type_scat_dispersion_imag
_atom_type_scat_source
C C 0.0033 0.0016 'International Tables Vol C Tables 4.2.6.8 and 6.1.1.4'
H H 0.0000 0.0000 'International Tables Vol C Tables 4.2.6.8 and 6.1.1.4'
O O 0.0106 0.0060 'International Tables Vol C Tables 4.2.6.8 and 6.1.1.4'
Zn Zn 0.2839 1.4301 'International Tables Vol C Tables 4.2.6.8 and 6.1.1.4'

loop_
_geom_angle_atom_site_label_1
_geom_angle_atom_site_label_2
_geom_angle_atom_site_label_3
_geom_angle
_geom_angle_site_symmetry_1
_geom_angle_site_symmetry_3
_geom_angle_publ_flag
O6 Zn1 O3 168.16(14) . . ?
O6 Zn1 O1 100.71(13) . . ?
O3 Zn1 O1 86.03(12) . . ?
O6 Zn1 O5 85.61(14) . . ?
O3 Zn1 O5 84.82(13) . . ?
O1 Zn1 O5 88.73(13) . . ?
O6 Zn1 O4 93.78(13) . 4_565 ?
O3 Zn1 O4 95.29(12) . 4_565 ?
O1 Zn1 O4 95.24(12) . 4_565 ?
O5 Zn1 O4 176.03(12) . 4_565 ?
O6 Zn1 O7 89.14(13) . 4_465 ?
O3 Zn1 O7 84.19(12) . 4_465 ?
O1 Zn1 O7 170.14(12) . 4_465 ?
O5 Zn1 O7 91.64(12) . 4_465 ?
O4 Zn1 O7 84.42(12) 4_565 4_465 ?
C2 O1 Zn1 125.7(3) . . ?
H1WA O1W H1WB 107.7 . . ?
O3 C1 O4 123.7(4) . . ?
O3 C1 C3 117.5(4) . . ?
O4 C1 C3 118.8(4) . . ?
H2WA O2W H2WB 98.3 . . ?
O2 C2 O1 123.2(4) . . ?
O2 C2 C3 119.4(4) . . ?
O1 C2 C3 117.2(4) . . ?
C1 O3 Zn1 134.0(3) . . ?
C2 C3 C1 112.3(3) . . ?
C2 C3 C4 116.6(4) . . ?
C1 C3 C4 115.5(4) . . ?
C2 C3 C6 114.0(4) . . ?
C1 C3 C6 108.7(3) . . ?
C4 C3 C6 87.2(3) . . ?
C5 C4 C3 88.4(3) . . ?
C5 C4 H4A 113.9 . . ?
C3 C4 H4A 113.9 . . ?
C5 C4 H4B 113.9 . . ?
C3 C4 H4B 113.9 . . ?
H4A C4 H4B 111.1 . . ?
C1 O4 Zn1 128.1(3) . 4_566 ?
Zn1 O5 H1 134.1 . . ?
Zn1 O5 H2 113.0 . . ?
H1 O5 H2 106.7 . . ?
O7 C5 C4 117.5(4) . . ?
O7 C5 C6 118.7(4) . . ?
C4 C5 C6 90.4(3) . . ?
O7 C5 H5 109.6 . . ?
C4 C5 H5 109.6 . . ?
C6 C5 H5 109.6 . . ?
Zn1 O6 H3 134.0 . . ?
Zn1 O6 H4 112.7 . . ?
H3 O6 H4 96.6 . . ?
C5 C6 C3 87.3(3) . . ?
C5 C6 H6A 114.1 . . ?
C3 C6 H6A 114.1 . . ?
C5 C6 H6B 114.1 . . ?
C3 C6 H6B 114.1 . . ?
H6A C6 H6B 111.3 . . ?
C5 O7 Zn1 122.5(3) . 4_666 ?
C5 O7 H7 100.8 . . ?
Zn1 O7 H7 128.3 4_666 . ?

loop_
_geom_bond_atom_site_label_1
_geom_bond_atom_site_label_2
_geom_bond_distance
_geom_bond_site_symmetry_2
_geom_bond_publ_flag
Zn1 O6 2.043(3) . ?
Zn1 O3 2.065(3) . ?
Zn1 O1 2.104(3) . ?
Zn1 O5 2.109(3) . ?
Zn1 O4 2.129(3) 4_565 ?
Zn1 O7 2.171(3) 4_465 ?
O1 C2 1.291(5) . ?
O1W H1WA 0.8498 . ?
O1W H1WB 0.8502 . ?
C1 O3 1.257(5) . ?
C1 O4 1.257(5) . ?
C1 C3 1.538(6) . ?
O2 C2 1.244(5) . ?
O2W H2WA 0.8499 . ?
O2W H2WB 0.8519 . ?
C2 C3 1.534(6) . ?
C3 C4 1.553(6) . ?
C3 C6 1.576(6) . ?
C4 C5 1.519(6) . ?
C4 H4A 0.9700 . ?
C4 H4B 0.9700 . ?
O4 Zn1 2.129(3) 4_566 ?
O5 H1 0.8500 . ?
O5 H2 0.8531 . ?
C5 O7 1.447(5) . ?
C5 C6 1.523(6) . ?
C5 H5 0.9800 . ?
O6 H3 0.8501 . ?
O6 H4 0.8499 . ?
C6 H6A 0.9700 . ?
C6 H6B 0.9700 . ?
O7 Zn1 2.171(3) 4_666 ?
O7 H7 0.8500 . ?

loop_
_geom_hbond_atom_site_label_D
_geom_hbond_atom_site_label_H
_geom_hbond_atom_site_label_A
_geom_hbond_distance_DH
_geom_hbond_distance_HA
_geom_hbond_distance_DA
_geom_hbond_angle_DHA
_geom_hbond_site_symmetry_A
O1W H1WB O2W 0.85 1.90 2.623(5) 141.9 3_666
O1W H1WA O1 0.85 2.03 2.880(5) 178.1 .
O2W H2WA O1 0.85 1.95 2.789(5) 169.0 1_665
O2W H2WB O4 0.85 2.08 2.891(5) 159.8 3_667
O5 H1 O1W 0.85 1.94 2.775(5) 165.9 1_455
O5 H2 O2 0.85 2.21 2.816(5) 128.1 3_557
O6 H3 O1W 0.85 2.02 2.862(5) 174.4 3_556
O6 H4 O3 0.85 2.01 2.691(4) 136.9 4_565
O6 H4 O2W 0.85 2.61 3.260(5) 133.7 3_666
O7 H7 O2 0.85 2.01 2.858(4) 174.5 3_657

loop_
_geom_torsion_atom_site_label_1
_geom_torsion_atom_site_label_2
_geom_torsion_atom_site_label_3
_geom_torsion_atom_site_label_4
_geom_torsion
_geom_torsion_site_symmetry_1
_geom_torsion_site_symmetry_2
_geom_torsion_site_symmetry_3
_geom_torsion_site_symmetry_4
_geom_torsion_publ_flag
O6 Zn1 O1 C2 -163.2(3) . . . . ?
O3 Zn1 O1 C2 7.0(3) . . . . ?
O5 Zn1 O1 C2 -77.9(4) . . . . ?
O4 Zn1 O1 C2 102.0(4) 4_565 . . . ?
O7 Zn1 O1 C2 14.4(9) 4_465 . . . ?
Zn1 O1 C2 O2 142.4(4) . . . . ?
Zn1 O1 C2 C3 -41.5(5) . . . . ?
O4 C1 O3 Zn1 -169.2(3) . . . . ?
C3 C1 O3 Zn1 12.6(6) . . . . ?
O6 Zn1 O3 C1 133.4(6) . . . . ?
O1 Zn1 O3 C1 8.2(4) . . . . ?
O5 Zn1 O3 C1 97.2(4) . . . . ?
O4 Zn1 O3 C1 -86.8(4) 4_565 . . . ?
O7 Zn1 O3 C1 -170.6(4) 4_465 . . . ?
O2 C2 C3 C1 -119.6(4) . . . . ?
O1 C2 C3 C1 64.2(5) . . . . ?
O2 C2 C3 C4 16.9(6) . . . . ?
O1 C2 C3 C4 -159.3(4) . . . . ?
O2 C2 C3 C6 116.3(5) . . . . ?
O1 C2 C3 C6 -60.0(5) . . . . ?
O3 C1 C3 C2 -47.9(5) . . . . ?
O4 C1 C3 C2 133.8(4) . . . . ?
O3 C1 C3 C4 175.1(4) . . . . ?
O4 C1 C3 C4 -3.1(6) . . . . ?
O3 C1 C3 C6 79.1(5) . . . . ?
O4 C1 C3 C6 -99.1(5) . . . . ?
C2 C3 C4 C5 134.7(4) . . . . ?
C1 C3 C4 C5 -90.2(4) . . . . ?
C6 C3 C4 C5 19.2(3) . . . . ?
O3 C1 O4 Zn1 1.6(6) . . . 4_566 ?
C3 C1 O4 Zn1 179.7(3) . . . 4_566 ?
C3 C4 C5 O7 -142.8(4) . . . . ?
C3 C4 C5 C6 -19.8(3) . . . . ?
O7 C5 C6 C3 141.5(4) . . . . ?
C4 C5 C6 C3 19.5(3) . . . . ?
C2 C3 C6 C5 -137.0(4) . . . . ?
C1 C3 C6 C5 96.9(4) . . . . ?
C4 C3 C6 C5 -19.1(3) . . . . ?
C4 C5 O7 Zn1 -157.5(3) . . . 4_666 ?
C6 C5 O7 Zn1 95.5(4) . . . 4_666 ?
